data_4311670
loop_
_publ_author_name
'Lihui Wei'
'John W. Babich'
'Jon Zubieta'

_publ_contact_author_address
;Department of Chemistry
1-014 CST
Syracuse University
111 College Place
Syracuse, NY 13244
;
_publ_contact_author_email jazubiet@syr.edu
_publ_contact_author_fax (315)443-4070
_publ_contact_author_name 'Jon Zubieta'
_publ_contact_author_phone (315)443-2547
_publ_section_title
;
 Unusual Reactivity of the {ReVO}3+ Core: Syntheses and Characterization
 of Novel Rhenium Halide Complexes with N-Methyl-o-diaminobenzene
;
_journal_name_full 'Inorganic Chemistry'
_journal_page_first 6445
_journal_page_last 6454
_journal_paper_doi 10.1021/ic049372p
_journal_volume 43
_journal_year 2004
_chemical_formula_sum 'C25 H23 Cl4 N2 O P Re'
_chemical_formula_weight 726.42
_chemical_name_systematic
; 
 ? 
;
_space_group_IT_number 14
_symmetry_cell_setting monoclinic
_symmetry_space_group_name_Hall '-P 2ybc'
_symmetry_space_group_name_H-M 'P 1 21/c 1'
_atom_sites_solution_hydrogens geom
_atom_sites_solution_primary direct
_atom_sites_solution_secondary difmap
_audit_creation_method SHELXL-97
_cell_angle_alpha 90.00
_cell_angle_beta 95.142(2)
_cell_angle_gamma 90.00
_cell_formula_units_Z 4
_cell_length_a 12.4511(9)
_cell_length_b 10.8309(8)
_cell_length_c 19.5721(15)
_cell_measurement_reflns_used 8741
_cell_measurement_temperature 90(2)
_cell_measurement_theta_max 31.51
_cell_measurement_theta_min 1.64
_cell_volume 2628.8(3)
_computing_cell_refinement 'Bruker SMART'
_computing_data_collection 'Bruker SMART'
_computing_data_reduction 'Bruker SAINT'
_computing_molecular_graphics 'Bruker SHELXTL'
_computing_publication_material 'Bruker SHELXTL'
_computing_structure_refinement 'SHELXL-97 (Sheldrick, 1997)'
_computing_structure_solution 'SHELXS-97 (Sheldrick, 1990)'
_diffrn_ambient_temperature 90(2)
_diffrn_detector_area_resol_mean 512
_diffrn_measured_fraction_theta_full 0.999
_diffrn_measured_fraction_theta_max 0.999
_diffrn_measurement_device_type 'Platfrom w/ APEX CCD detector'
_diffrn_measurement_method 'Phi and omega scan'
_diffrn_radiation_monochromator graphite
_diffrn_radiation_source 'fine-focus sealed tube'
_diffrn_radiation_type MoK\a
_diffrn_radiation_wavelength 0.71073
_diffrn_reflns_av_R_equivalents 0.1440
_diffrn_reflns_av_sigmaI/netI 0.1513
_diffrn_reflns_limit_h_max 18
_diffrn_reflns_limit_h_min -18
_diffrn_reflns_limit_k_max 15
_diffrn_reflns_limit_k_min -15
_diffrn_reflns_limit_l_max 28
_diffrn_reflns_limit_l_min -28
_diffrn_reflns_number 33500
_diffrn_reflns_theta_full 31.51
_diffrn_reflns_theta_max 31.51
_diffrn_reflns_theta_min 1.64
_diffrn_standards_decay_% 0.001
_exptl_absorpt_coefficient_mu 5.112
_exptl_absorpt_correction_T_max 0.8216
_exptl_absorpt_correction_T_min 0.4951
_exptl_absorpt_correction_type multi-scan
_exptl_absorpt_process_details 'SADABS (Sheldrick, 97)'
_exptl_crystal_colour brown
_exptl_crystal_density_diffrn 1.835
_exptl_crystal_density_method 'not measured'
_exptl_crystal_description plate
_exptl_crystal_F_000 1412
_exptl_crystal_size_max 0.16
_exptl_crystal_size_mid 0.10
_exptl_crystal_size_min 0.04
_refine_diff_density_max 1.781
_refine_diff_density_min -1.849
_refine_diff_density_rms 0.273
_refine_ls_extinction_method none
_refine_ls_goodness_of_fit_ref 0.971
_refine_ls_hydrogen_treatment constr
_refine_ls_matrix_type full
_refine_ls_number_parameters 308
_refine_ls_number_reflns 8741
_refine_ls_number_restraints 0
_refine_ls_restrained_S_all 0.971
_refine_ls_R_factor_all 0.0774
_refine_ls_R_factor_gt 0.0571
_refine_ls_shift/su_max 0.001
_refine_ls_shift/su_mean 0.000
_refine_ls_structure_factor_coef Fsqd
_refine_ls_weighting_details 'calc w=1/[\s^2^(Fo^2^)+(0.0260P)^2^+0.0000P] where P=(Fo^2^+2Fc^2^)/3'
_refine_ls_weighting_scheme calc
_refine_ls_wR_factor_gt 0.0870
_refine_ls_wR_factor_ref 0.1060
_reflns_number_gt 5170
_reflns_number_total 8741
_reflns_threshold_expression >2sigma(I)
_cod_data_source_file ic049372psi20040513_042742.cif
_cod_data_source_block compound1
_cod_depositor_comments
;
The following automatic conversions were performed:
'_symmetry_cell_setting' value 'Monoclinic' changed to 'monoclinic'
according to '/home/saulius/struct/CIF-dictionaries/cif_core.dic'
dictionary named 'cif_core.dic' version 2.4.1 from
2010-06-29.

'_exptl_absorpt_correction_type' value 'Multi-scan' changed
to 'multi-scan' according to
'/home/saulius/struct/CIF-dictionaries/cif_core.dic' dictionary named
'cif_core.dic' version 2.4.1 from 2010-06-29.

Automatic conversion script
Id: cif_fix_enum 1527 2010-12-29 10:47:43Z saulius 
;
_cod_database_code 4311670

loop_
_symmetry_equiv_pos_as_xyz
'x, y, z'
'-x, y+1/2, -z+1/2'
'-x, -y, -z'
'x, -y-1/2, z-1/2'

loop_
_atom_site_label
_atom_site_type_symbol
_atom_site_fract_x
_atom_site_fract_y
_atom_site_fract_z
_atom_site_U_iso_or_equiv
_atom_site_adp_type
_atom_site_occupancy
_atom_site_symmetry_multiplicity
_atom_site_calc_flag
_atom_site_refinement_flags
_atom_site_disorder_assembly
_atom_site_disorder_group
Re1 Re 0.16904(2) 0.23356(2) 0.848029(14) 0.01483(7) Uani 1 1 d . . .
Cl1 Cl 0.22348(14) 0.12102(16) 0.94900(9) 0.0239(4) Uani 1 1 d . . .
Cl2 Cl 0.29989(14) 0.38524(15) 0.88031(9) 0.0218(4) Uani 1 1 d . . .
Cl3 Cl 0.13647(14) 0.32536(16) 0.74026(9) 0.0235(4) Uani 1 1 d . . .
Cl4 Cl 0.06033(14) 0.06673(16) 0.80992(9) 0.0236(4) Uani 1 1 d . . .
P1 P 0.37461(15) 0.05364(16) 0.78464(9) 0.0167(4) Uani 1 1 d . . .
O1 O 0.2954(4) 0.1480(4) 0.8077(2) 0.0191(10) Uani 1 1 d . . .
N1 N 0.0674(4) 0.3108(5) 0.8830(3) 0.0173(12) Uani 1 1 d . . .
N2 N -0.0157(5) 0.2234(6) 0.9995(3) 0.0311(15) Uani 1 1 d . . .
H2 H 0.0300 0.1820 0.9782 0.037 Uiso 1 1 calc R . .
C1 C -0.0131(5) 0.3740(7) 0.9100(4) 0.0216(16) Uani 1 1 d . . .
C2 C -0.0534(6) 0.3275(7) 0.9705(4) 0.0246(17) Uani 1 1 d . . .
C3 C -0.1343(6) 0.4011(8) 0.9984(4) 0.0314(19) Uani 1 1 d . . .
H3 H -0.1650 0.3748 1.0375 0.038 Uiso 1 1 calc R . .
C4 C -0.1665(6) 0.5093(8) 0.9680(4) 0.033(2) Uani 1 1 d . . .
H4 H -0.2171 0.5569 0.9883 0.040 Uiso 1 1 calc R . .
C5 C -0.1267(6) 0.5534(8) 0.9068(4) 0.0315(19) Uani 1 1 d . . .
H5 H -0.1518 0.6270 0.8868 0.038 Uiso 1 1 calc R . .
C6 C -0.0512(5) 0.4853(7) 0.8781(4) 0.0226(16) Uani 1 1 d . . .
H6 H -0.0244 0.5115 0.8377 0.027 Uiso 1 1 calc R . .
C7 C -0.0457(7) 0.1732(8) 1.0650(4) 0.041(2) Uani 1 1 d . . .
H7A H -0.0309 0.2335 1.1005 0.061 Uiso 1 1 calc R . .
H7B H -0.0045 0.0999 1.0762 0.061 Uiso 1 1 calc R . .
H7C H -0.1211 0.1535 1.0609 0.061 Uiso 1 1 calc R . .
C8 C 0.2382(6) -0.1367(6) 0.7479(4) 0.0266(17) Uani 1 1 d . . .
H8 H 0.2145 -0.0861 0.7112 0.032 Uiso 1 1 calc R . .
C9 C 0.1869(5) -0.2481(7) 0.7568(4) 0.0268(17) Uani 1 1 d . . .
H9 H 0.1274 -0.2711 0.7274 0.032 Uiso 1 1 calc R . .
C10 C 0.2258(6) -0.3250(7) 0.8102(4) 0.0239(16) Uani 1 1 d . . .
H10 H 0.1927 -0.4008 0.8160 0.029 Uiso 1 1 calc R . .
C11 C 0.3133(5) -0.2904(7) 0.8550(4) 0.0248(17) Uani 1 1 d . . .
H11 H 0.3392 -0.3423 0.8906 0.030 Uiso 1 1 calc R . .
C12 C 0.3618(6) -0.1759(6) 0.8456(4) 0.0222(16) Uani 1 1 d . . .
H12 H 0.4202 -0.1516 0.8755 0.027 Uiso 1 1 calc R . .
C13 C 0.3249(5) -0.0990(6) 0.7931(4) 0.0177(14) Uani 1 1 d . . .
C14 C 0.5040(6) 0.1170(8) 0.9002(4) 0.035(2) Uani 1 1 d . . .
H14 H 0.4402 0.1413 0.9177 0.043 Uiso 1 1 calc R . .
C15 C 0.6029(6) 0.1287(8) 0.9408(4) 0.035(2) Uani 1 1 d . . .
H15 H 0.6044 0.1586 0.9854 0.042 Uiso 1 1 calc R . .
C16 C 0.6972(6) 0.0956(7) 0.9139(4) 0.0291(18) Uani 1 1 d . . .
H16 H 0.7626 0.1055 0.9402 0.035 Uiso 1 1 calc R . .
C17 C 0.6958(5) 0.0484(6) 0.8493(4) 0.0223(16) Uani 1 1 d . . .
H17 H 0.7599 0.0244 0.8321 0.027 Uiso 1 1 calc R . .
C18 C 0.5979(6) 0.0361(6) 0.8088(4) 0.0192(15) Uani 1 1 d . . .
H18 H 0.5970 0.0054 0.7644 0.023 Uiso 1 1 calc R . .
C19 C 0.5015(5) 0.0700(6) 0.8351(3) 0.0164(14) Uani 1 1 d . . .
C20 C 0.3937(5) 0.0837(6) 0.6960(3) 0.0159(14) Uani 1 1 d . . .
C21 C 0.4264(6) -0.0090(7) 0.6527(4) 0.0237(16) Uani 1 1 d . . .
H21 H 0.4398 -0.0887 0.6690 0.028 Uiso 1 1 calc R . .
C22 C 0.4383(5) 0.0203(7) 0.5855(4) 0.0250(17) Uani 1 1 d . . .
H22 H 0.4618 -0.0396 0.5563 0.030 Uiso 1 1 calc R . .
C23 C 0.4158(6) 0.1373(8) 0.5612(4) 0.0293(18) Uani 1 1 d . . .
H23 H 0.4231 0.1554 0.5153 0.035 Uiso 1 1 calc R . .
C24 C 0.3827(5) 0.2279(7) 0.6036(3) 0.0225(15) Uani 1 1 d . . .
H24 H 0.3682 0.3070 0.5868 0.027 Uiso 1 1 calc R . .
C25 C 0.3712(5) 0.2005(6) 0.6718(3) 0.0182(15) Uani 1 1 d . . .
H25 H 0.3484 0.2611 0.7009 0.022 Uiso 1 1 calc R . .

loop_
_atom_site_aniso_label
_atom_site_aniso_U_11
_atom_site_aniso_U_22
_atom_site_aniso_U_33
_atom_site_aniso_U_23
_atom_site_aniso_U_13
_atom_site_aniso_U_12
Re1 0.01537(12) 0.01611(12) 0.01311(12) -0.00007(12) 0.00182(9) 0.00084(13)
Cl1 0.0260(10) 0.0282(10) 0.0171(9) 0.0062(7) 0.0001(7) -0.0003(8)
Cl2 0.0194(9) 0.0192(9) 0.0264(10) -0.0011(7) 0.0010(7) -0.0012(7)
Cl3 0.0218(9) 0.0292(10) 0.0199(9) 0.0071(7) 0.0037(7) 0.0074(7)
Cl4 0.0235(9) 0.0224(9) 0.0243(9) -0.0017(7) -0.0005(8) -0.0047(7)
P1 0.0174(9) 0.0195(9) 0.0128(9) -0.0012(7) -0.0011(7) 0.0028(7)
O1 0.014(2) 0.025(3) 0.018(3) -0.001(2) 0.002(2) 0.002(2)
N1 0.018(3) 0.017(3) 0.016(3) -0.001(2) -0.002(2) -0.008(2)
N2 0.035(4) 0.034(4) 0.026(3) -0.005(3) 0.012(3) -0.008(3)
C1 0.012(3) 0.037(4) 0.016(4) -0.006(3) 0.004(3) 0.000(3)
C2 0.021(4) 0.031(4) 0.022(4) -0.007(3) 0.004(3) -0.006(3)
C3 0.017(4) 0.055(6) 0.023(4) -0.014(4) 0.006(3) -0.006(4)
C4 0.012(4) 0.058(6) 0.028(5) -0.021(4) -0.006(3) 0.008(4)
C5 0.021(4) 0.041(5) 0.031(5) -0.010(4) -0.010(4) 0.004(4)
C6 0.013(3) 0.036(4) 0.018(4) -0.015(3) -0.003(3) 0.005(3)
C7 0.049(6) 0.054(6) 0.021(4) -0.002(4) 0.005(4) -0.016(5)
C8 0.026(4) 0.020(4) 0.033(5) 0.007(3) -0.003(3) 0.005(3)
C9 0.021(3) 0.026(4) 0.031(4) -0.004(3) -0.008(3) 0.004(3)
C10 0.017(4) 0.032(4) 0.023(4) -0.002(3) 0.004(3) 0.000(3)
C11 0.019(4) 0.031(4) 0.024(4) 0.009(3) 0.001(3) 0.003(3)
C12 0.019(4) 0.030(4) 0.017(4) 0.003(3) -0.002(3) -0.002(3)
C13 0.013(3) 0.018(4) 0.022(4) -0.002(3) -0.001(3) 0.005(3)
C14 0.029(5) 0.057(6) 0.021(4) -0.004(4) 0.000(4) 0.014(4)
C15 0.032(5) 0.060(6) 0.013(4) -0.014(4) -0.003(3) 0.000(4)
C16 0.023(4) 0.029(4) 0.033(5) -0.002(4) -0.010(4) -0.003(3)
C17 0.016(4) 0.021(4) 0.030(4) 0.006(3) 0.001(3) 0.002(3)
C18 0.024(4) 0.017(4) 0.017(4) -0.001(3) 0.004(3) 0.001(3)
C19 0.016(3) 0.023(4) 0.010(3) 0.007(3) -0.003(3) 0.001(3)
C20 0.005(3) 0.031(4) 0.010(3) 0.000(3) -0.001(3) 0.003(3)
C21 0.021(4) 0.033(4) 0.017(4) 0.001(3) -0.002(3) 0.008(3)
C22 0.016(4) 0.042(5) 0.017(4) -0.007(3) 0.004(3) 0.008(3)
C23 0.017(4) 0.053(5) 0.018(4) -0.005(4) 0.005(3) -0.006(4)
C24 0.011(3) 0.033(4) 0.023(4) 0.012(3) 0.001(3) 0.003(3)
C25 0.016(3) 0.025(4) 0.014(3) -0.003(3) 0.003(3) 0.004(3)

loop_
_atom_type_symbol
_atom_type_description
_atom_type_scat_dispersion_real
_atom_type_scat_dispersion_imag
_atom_type_scat_source
C C 0.0033 0.0016 'International Tables Vol C Tables 4.2.6.8 and 6.1.1.4'
H H 0.0000 0.0000 'International Tables Vol C Tables 4.2.6.8 and 6.1.1.4'
N N 0.0061 0.0033 'International Tables Vol C Tables 4.2.6.8 and 6.1.1.4'
Re Re -1.0185 7.2310 'International Tables Vol C Tables 4.2.6.8 and 6.1.1.4'
Cl Cl 0.1484 0.1585 'International Tables Vol C Tables 4.2.6.8 and 6.1.1.4'
O O 0.0106 0.0060 'International Tables Vol C Tables 4.2.6.8 and 6.1.1.4'
P P 0.1023 0.0942 'International Tables Vol C Tables 4.2.6.8 and 6.1.1.4'

loop_
_geom_angle_atom_site_label_1
_geom_angle_atom_site_label_2
_geom_angle_atom_site_label_3
_geom_angle
_geom_angle_site_symmetry_1
_geom_angle_site_symmetry_3
_geom_angle_publ_flag
N1 Re1 O1 177.3(2) . . ?
N1 Re1 Cl3 94.48(19) . . ?
O1 Re1 Cl3 85.48(13) . . ?
N1 Re1 Cl4 94.45(18) . . ?
O1 Re1 Cl4 88.29(13) . . ?
Cl3 Re1 Cl4 89.56(6) . . ?
N1 Re1 Cl2 94.03(18) . . ?
O1 Re1 Cl2 83.24(13) . . ?
Cl3 Re1 Cl2 90.30(6) . . ?
Cl4 Re1 Cl2 171.51(6) . . ?
N1 Re1 Cl1 94.87(19) . . ?
O1 Re1 Cl1 85.22(13) . . ?
Cl3 Re1 Cl1 170.63(6) . . ?
Cl4 Re1 Cl1 89.01(6) . . ?
Cl2 Re1 Cl1 89.76(6) . . ?
O1 P1 C13 111.0(3) . . ?
O1 P1 C19 109.5(3) . . ?
C13 P1 C19 109.7(3) . . ?
O1 P1 C20 108.0(3) . . ?
C13 P1 C20 109.6(3) . . ?
C19 P1 C20 109.1(3) . . ?
P1 O1 Re1 164.5(3) . . ?
C1 N1 Re1 179.0(5) . . ?
C2 N2 C7 125.3(7) . . ?
C2 N2 H2 117.4 . . ?
C7 N2 H2 117.4 . . ?
N1 C1 C2 118.3(7) . . ?
N1 C1 C6 119.0(6) . . ?
C2 C1 C6 122.7(6) . . ?
N2 C2 C1 121.3(7) . . ?
N2 C2 C3 123.0(7) . . ?
C1 C2 C3 115.7(7) . . ?
C4 C3 C2 120.3(7) . . ?
C4 C3 H3 119.9 . . ?
C2 C3 H3 119.9 . . ?
C3 C4 C5 123.2(7) . . ?
C3 C4 H4 118.4 . . ?
C5 C4 H4 118.4 . . ?
C6 C5 C4 118.3(8) . . ?
C6 C5 H5 120.9 . . ?
C4 C5 H5 120.9 . . ?
C5 C6 C1 119.8(7) . . ?
C5 C6 H6 120.1 . . ?
C1 C6 H6 120.1 . . ?
N2 C7 H7A 109.5 . . ?
N2 C7 H7B 109.5 . . ?
H7A C7 H7B 109.5 . . ?
N2 C7 H7C 109.5 . . ?
H7A C7 H7C 109.5 . . ?
H7B C7 H7C 109.5 . . ?
C9 C8 C13 121.0(7) . . ?
C9 C8 H8 119.5 . . ?
C13 C8 H8 119.5 . . ?
C8 C9 C10 119.0(7) . . ?
C8 C9 H9 120.5 . . ?
C10 C9 H9 120.5 . . ?
C11 C10 C9 121.0(7) . . ?
C11 C10 H10 119.5 . . ?
C9 C10 H10 119.5 . . ?
C10 C11 C12 118.6(7) . . ?
C10 C11 H11 120.7 . . ?
C12 C11 H11 120.7 . . ?
C13 C12 C11 121.3(7) . . ?
C13 C12 H12 119.4 . . ?
C11 C12 H12 119.4 . . ?
C12 C13 C8 119.1(7) . . ?
C12 C13 P1 122.7(5) . . ?
C8 C13 P1 118.0(5) . . ?
C19 C14 C15 120.2(7) . . ?
C19 C14 H14 119.9 . . ?
C15 C14 H14 119.9 . . ?
C16 C15 C14 119.6(7) . . ?
C16 C15 H15 120.2 . . ?
C14 C15 H15 120.2 . . ?
C17 C16 C15 120.8(7) . . ?
C17 C16 H16 119.6 . . ?
C15 C16 H16 119.6 . . ?
C16 C17 C18 119.9(7) . . ?
C16 C17 H17 120.1 . . ?
C18 C17 H17 120.1 . . ?
C19 C18 C17 120.1(6) . . ?
C19 C18 H18 120.0 . . ?
C17 C18 H18 120.0 . . ?
C14 C19 C18 119.5(6) . . ?
C14 C19 P1 119.6(5) . . ?
C18 C19 P1 121.0(5) . . ?
C25 C20 C21 121.0(6) . . ?
C25 C20 P1 117.3(5) . . ?
C21 C20 P1 121.6(5) . . ?
C22 C21 C20 118.4(7) . . ?
C22 C21 H21 120.8 . . ?
C20 C21 H21 120.8 . . ?
C21 C22 C23 120.6(7) . . ?
C21 C22 H22 119.7 . . ?
C23 C22 H22 119.7 . . ?
C24 C23 C22 120.8(7) . . ?
C24 C23 H23 119.6 . . ?
C22 C23 H23 119.6 . . ?
C23 C24 C25 119.5(7) . . ?
C23 C24 H24 120.3 . . ?
C25 C24 H24 120.3 . . ?
C20 C25 C24 119.6(6) . . ?
C20 C25 H25 120.2 . . ?
C24 C25 H25 120.2 . . ?

loop_
_geom_bond_atom_site_label_1
_geom_bond_atom_site_label_2
_geom_bond_distance
_geom_bond_site_symmetry_2
_geom_bond_publ_flag
Re1 N1 1.710(6) . ?
Re1 O1 2.044(4) . ?
Re1 Cl3 2.3342(17) . ?
Re1 Cl4 2.3394(17) . ?
Re1 Cl2 2.3596(17) . ?
Re1 Cl1 2.3687(17) . ?
P1 O1 1.517(5) . ?
P1 C13 1.778(7) . ?
P1 C19 1.795(7) . ?
P1 C20 1.802(7) . ?
N1 C1 1.359(8) . ?
N2 C2 1.329(9) . ?
N2 C7 1.471(9) . ?
N2 H2 0.8600 . ?
C1 C2 1.418(10) . ?
C1 C6 1.420(10) . ?
C2 C3 1.431(10) . ?
C3 C4 1.358(11) . ?
C3 H3 0.9300 . ?
C4 C5 1.421(11) . ?
C4 H4 0.9300 . ?
C5 C6 1.355(10) . ?
C5 H5 0.9300 . ?
C6 H6 0.9300 . ?
C7 H7A 0.9600 . ?
C7 H7B 0.9600 . ?
C7 H7C 0.9600 . ?
C8 C9 1.383(10) . ?
C8 C13 1.394(10) . ?
C8 H8 0.9300 . ?
C9 C10 1.390(10) . ?
C9 H9 0.9300 . ?
C10 C11 1.388(9) . ?
C10 H10 0.9300 . ?
C11 C12 1.399(9) . ?
C11 H11 0.9300 . ?
C12 C13 1.369(9) . ?
C12 H12 0.9300 . ?
C14 C19 1.371(9) . ?
C14 C15 1.410(10) . ?
C14 H14 0.9300 . ?
C15 C16 1.376(10) . ?
C15 H15 0.9300 . ?
C16 C17 1.363(10) . ?
C16 H16 0.9300 . ?
C17 C18 1.399(9) . ?
C17 H17 0.9300 . ?
C18 C19 1.396(9) . ?
C18 H18 0.9300 . ?
C20 C25 1.371(9) . ?
C20 C21 1.398(9) . ?
C21 C22 1.373(9) . ?
C21 H21 0.9300 . ?
C22 C23 1.374(10) . ?
C22 H22 0.9300 . ?
C23 C24 1.373(10) . ?
C23 H23 0.9300 . ?
C24 C25 1.386(9) . ?
C24 H24 0.9300 . ?
C25 H25 0.9300 . ?

loop_
_geom_hbond_atom_site_label_D
_geom_hbond_atom_site_label_H
_geom_hbond_atom_site_label_A
_geom_hbond_distance_DH
_geom_hbond_distance_HA
_geom_hbond_distance_DA
_geom_hbond_angle_DHA
_geom_hbond_site_symmetry_A
N2 H2 Cl1 0.86 2.61 3.406(7) 154.2 .

loop_
_geom_torsion_atom_site_label_1
_geom_torsion_atom_site_label_2
_geom_torsion_atom_site_label_3
_geom_torsion_atom_site_label_4
_geom_torsion
_geom_torsion_site_symmetry_1
_geom_torsion_site_symmetry_2
_geom_torsion_site_symmetry_3
_geom_torsion_site_symmetry_4
_geom_torsion_publ_flag
C13 P1 O1 Re1 10.1(12) . . . . ?
C19 P1 O1 Re1 -111.1(11) . . . . ?
C20 P1 O1 Re1 130.2(11) . . . . ?
N1 Re1 O1 P1 144(4) . . . . ?
Cl3 Re1 O1 P1 -126.7(11) . . . . ?
Cl4 Re1 O1 P1 -37.0(11) . . . . ?
Cl2 Re1 O1 P1 142.5(11) . . . . ?
Cl1 Re1 O1 P1 52.1(11) . . . . ?
O1 Re1 N1 C1 55(34) . . . . ?
Cl3 Re1 N1 C1 -34(32) . . . . ?
Cl4 Re1 N1 C1 -124(32) . . . . ?
Cl2 Re1 N1 C1 57(32) . . . . ?
Cl1 Re1 N1 C1 147(32) . . . . ?
Re1 N1 C1 C2 -165(32) . . . . ?
Re1 N1 C1 C6 13(32) . . . . ?
C7 N2 C2 C1 174.7(7) . . . . ?
C7 N2 C2 C3 -3.8(11) . . . . ?
N1 C1 C2 N2 -1.5(10) . . . . ?
C6 C1 C2 N2 -179.6(7) . . . . ?
N1 C1 C2 C3 177.1(6) . . . . ?
C6 C1 C2 C3 -1.0(10) . . . . ?
N2 C2 C3 C4 177.3(7) . . . . ?
C1 C2 C3 C4 -1.3(10) . . . . ?
C2 C3 C4 C5 2.6(12) . . . . ?
C3 C4 C5 C6 -1.5(11) . . . . ?
C4 C5 C6 C1 -0.8(11) . . . . ?
N1 C1 C6 C5 -176.0(6) . . . . ?
C2 C1 C6 C5 2.0(11) . . . . ?
C13 C8 C9 C10 -2.5(11) . . . . ?
C8 C9 C10 C11 1.2(11) . . . . ?
C9 C10 C11 C12 0.2(10) . . . . ?
C10 C11 C12 C13 -0.4(10) . . . . ?
C11 C12 C13 C8 -0.8(10) . . . . ?
C11 C12 C13 P1 173.1(5) . . . . ?
C9 C8 C13 C12 2.3(11) . . . . ?
C9 C8 C13 P1 -171.9(6) . . . . ?
O1 P1 C13 C12 -103.1(6) . . . . ?
C19 P1 C13 C12 18.0(7) . . . . ?
C20 P1 C13 C12 137.7(6) . . . . ?
O1 P1 C13 C8 71.0(6) . . . . ?
C19 P1 C13 C8 -167.9(5) . . . . ?
C20 P1 C13 C8 -48.2(6) . . . . ?
C19 C14 C15 C16 1.7(13) . . . . ?
C14 C15 C16 C17 -1.8(12) . . . . ?
C15 C16 C17 C18 1.6(11) . . . . ?
C16 C17 C18 C19 -1.2(10) . . . . ?
C15 C14 C19 C18 -1.3(12) . . . . ?
C15 C14 C19 P1 179.1(6) . . . . ?
C17 C18 C19 C14 1.0(10) . . . . ?
C17 C18 C19 P1 -179.3(5) . . . . ?
O1 P1 C19 C14 27.0(7) . . . . ?
C13 P1 C19 C14 -95.0(6) . . . . ?
C20 P1 C19 C14 145.0(6) . . . . ?
O1 P1 C19 C18 -152.7(5) . . . . ?
C13 P1 C19 C18 85.4(6) . . . . ?
C20 P1 C19 C18 -34.6(6) . . . . ?
O1 P1 C20 C25 22.7(6) . . . . ?
C13 P1 C20 C25 143.7(5) . . . . ?
C19 P1 C20 C25 -96.2(6) . . . . ?
O1 P1 C20 C21 -155.1(5) . . . . ?
C13 P1 C20 C21 -34.2(6) . . . . ?
C19 P1 C20 C21 85.9(6) . . . . ?
C25 C20 C21 C22 1.6(10) . . . . ?
P1 C20 C21 C22 179.4(5) . . . . ?
C20 C21 C22 C23 -1.7(11) . . . . ?
C21 C22 C23 C24 1.1(11) . . . . ?
C22 C23 C24 C25 -0.5(10) . . . . ?
C21 C20 C25 C24 -1.0(10) . . . . ?
P1 C20 C25 C24 -178.9(5) . . . . ?
C23 C24 C25 C20 0.4(10) . . . . ?
